data_1504181
loop_
_publ_author_name
'Geng, Chang-An'
'Zhang, Xue-Mei'
'Shen, Yong'
'Zuo, Ai-Xue'
'Liu, Ji-Feng'
'Ma, Yun-Bao'
'Luo, Jie'
'Zhou, Jun'
'Jiang, Zhi-yong'
'Chen, Ji-Jun'

_publ_section_title
;
 Swerilactones C and D, anti-HBV new lactones from a traditional Chinese
 herb: Swertia mileensis.
;
_journal_issue 21
_journal_name_full 'Organic letters'
_journal_page_first 4838
_journal_page_last 4841
_journal_paper_doi 10.1021/ol901881w
_journal_volume 11
_journal_year 2009
_chemical_formula_sum 'C20 H22 O9'
_chemical_formula_weight 406.38
_chemical_name_systematic
;

 ?

;
_space_group_IT_number 2
_symmetry_cell_setting triclinic
_symmetry_space_group_name_Hall '-P 1'
_symmetry_space_group_name_H-M 'P -1'
_atom_sites_solution_hydrogens geom
_atom_sites_solution_primary direct
_atom_sites_solution_secondary difmap
_audit_creation_method SHELXL-97
_cell_angle_alpha 73.293(2)
_cell_angle_beta 87.688(2)
_cell_angle_gamma 72.958(2)
_cell_formula_units_Z 4
_cell_length_a 8.6844(14)
_cell_length_b 14.094(2)
_cell_length_c 17.000(3)
_cell_measurement_reflns_used 1289
_cell_measurement_temperature 298(2)
_cell_measurement_theta_max 28.45
_cell_measurement_theta_min 1.58
_cell_volume 1903.2(5)
_computing_cell_refinement 'Bruker apex II'
_computing_data_collection 'Bruker apex II'
_computing_data_reduction 'Bruker SAINT'
_computing_molecular_graphics 'Bruker SHELXTL'
_computing_publication_material 'Bruker SHELXTL'
_computing_structure_refinement 'SHELXL-97 (Sheldrick, 1997)'
_computing_structure_solution 'SHELXS-97 (Sheldrick, 1990)'
_diffrn_ambient_temperature 298(2)
_diffrn_measured_fraction_theta_full 0.967
_diffrn_measured_fraction_theta_max 0.937
_diffrn_measurement_device_type 'CCD area detector'
_diffrn_measurement_method 'phi and omega scans'
_diffrn_radiation_monochromator graphite
_diffrn_radiation_source 'fine-focus sealed tube'
_diffrn_radiation_type MoK\a
_diffrn_radiation_wavelength 0.71073
_diffrn_reflns_av_R_equivalents 0.0409
_diffrn_reflns_av_sigmaI/netI 0.1000
_diffrn_reflns_limit_h_max 11
_diffrn_reflns_limit_h_min -11
_diffrn_reflns_limit_k_max 18
_diffrn_reflns_limit_k_min -18
_diffrn_reflns_limit_l_max 20
_diffrn_reflns_limit_l_min -22
_diffrn_reflns_number 13721
_diffrn_reflns_theta_full 28.45
_diffrn_reflns_theta_max 28.45
_diffrn_reflns_theta_min 1.58
_exptl_absorpt_coefficient_mu 0.113
_exptl_absorpt_correction_T_max 0.9910
_exptl_absorpt_correction_T_min 0.9778
_exptl_absorpt_correction_type multi-scan
_exptl_absorpt_process_details Sadabs
_exptl_crystal_colour colourless
_exptl_crystal_density_diffrn 1.418
_exptl_crystal_density_method 'not measured'
_exptl_crystal_description block
_exptl_crystal_F_000 856
_exptl_crystal_size_max 0.20
_exptl_crystal_size_mid 0.14
_exptl_crystal_size_min 0.08
_refine_diff_density_max 0.690
_refine_diff_density_min -0.285
_refine_diff_density_rms 0.053
_refine_ls_extinction_coef 0.0022(12)
_refine_ls_extinction_expression Fc^*^=kFc[1+0.001xFc^2^\l^3^/sin(2\q)]^-1/4^
_refine_ls_extinction_method SHELXL
_refine_ls_goodness_of_fit_ref 1.006
_refine_ls_hydrogen_treatment constr
_refine_ls_matrix_type full
_refine_ls_number_parameters 528
_refine_ls_number_reflns 8035
_refine_ls_number_restraints 0
_refine_ls_restrained_S_all 1.006
_refine_ls_R_factor_all 0.1846
_refine_ls_R_factor_gt 0.0746
_refine_ls_shift/su_max 0.000
_refine_ls_shift/su_mean 0.000
_refine_ls_structure_factor_coef Fsqd
_refine_ls_weighting_details 'calc w=1/[\s^2^(Fo^2^)+(0.1000P)^2^+0.3004P] where P=(Fo^2^+2Fc^2^)/3'
_refine_ls_weighting_scheme calc
_refine_ls_wR_factor_gt 0.1847
_refine_ls_wR_factor_ref 0.2441
_reflns_number_gt 3235
_reflns_number_total 8035
_reflns_threshold_expression >2sigma(I)
_cod_data_source_file ol901881w_si_003.cif
_cod_data_source_block 090616a
_cod_depositor_comments
;
The following automatic conversions were performed:

'_symmetry_cell_setting' value 'Triclinic' changed to 'triclinic'
according to /home/saulius/struct/CIF-dictionaries/cif_core.dic
dictionary named 'cif_core.dic' version 2.4.2 from
2011-04-26.

'_exptl_absorpt_correction_type' value 'Multi-scan'
changed to 'multi-scan' according to
/home/saulius/struct/CIF-dictionaries/cif_core.dic dictionary named
'cif_core.dic' version 2.4.2 from 2011-04-26.

Automatic conversion script
Id: cif_fix_values 1715 2011-07-08 13:25:40Z adriana 
;
_cod_original_sg_symbol_H-M P-1
_cod_database_code 1504181

loop_
_symmetry_equiv_pos_as_xyz
'x, y, z'
'-x, -y, -z'

loop_
_atom_site_label
_atom_site_type_symbol
_atom_site_fract_x
_atom_site_fract_y
_atom_site_fract_z
_atom_site_U_iso_or_equiv
_atom_site_adp_type
_atom_site_occupancy
_atom_site_symmetry_multiplicity
_atom_site_calc_flag
_atom_site_refinement_flags
O1 O 0.2152(4) 0.8979(3) 0.1418(2) 0.0811(11) Uani 1 1 d .
O2 O 0.0429(4) 0.9332(3) 0.2323(2) 0.0698(9) Uani 1 1 d .
O3 O 0.4079(6) 0.8626(4) 0.5525(2) 0.1193(16) Uani 1 1 d .
O4 O 0.5830(4) 0.8044(2) 0.3310(2) 0.0667(9) Uani 1 1 d .
O5 O 0.2964(3) 1.08272(19) 0.16800(16) 0.0450(7) Uani 1 1 d .
O6 O 0.3675(3) 1.2173(2) 0.19473(19) 0.0555(8) Uani 1 1 d .
H6 H 0.4614 1.2000 0.2120 0.083 Uiso 1 1 calc R
O7 O 0.4767(4) 1.3123(2) 0.0155(2) 0.0685(9) Uani 1 1 d .
O8 O 0.7099(4) 1.2026(2) 0.0064(2) 0.0646(9) Uani 1 1 d .
O9 O 0.6773(4) 0.4398(3) 0.6364(2) 0.0803(11) Uani 1 1 d .
O10 O 0.4979(4) 0.4729(3) 0.7237(2) 0.0715(9) Uani 1 1 d .
O11 O 0.8101(5) 0.3873(3) 1.0558(2) 0.0919(12) Uani 1 1 d .
O12 O 1.0271(4) 0.3319(2) 0.8387(2) 0.0599(8) Uani 1 1 d .
O13 O 0.7709(3) 0.61918(19) 0.67803(16) 0.0451(7) Uani 1 1 d .
O14 O 0.8960(3) 0.7237(2) 0.71924(19) 0.0584(8) Uani 1 1 d .
H14 H 0.8190 0.7379 0.7477 0.088 Uiso 1 1 calc R
O15 O 0.9713(4) 0.8422(3) 0.5343(2) 0.0807(11) Uani 1 1 d .
O16 O 1.1767(4) 0.7269(3) 0.5044(2) 0.0678(9) Uani 1 1 d .
O17 O 0.1619(5) 0.7412(4) 0.7847(3) 0.1321(18) Uani 1 1 d .
H1W H 0.2049 0.7909 0.7582 0.198 Uiso 1 1 d R
H2W H 0.1377 0.7467 0.8349 0.198 Uiso 1 1 d R
O18 O 0.6427(4) 0.1472(3) 0.2839(2) 0.0827(11) Uani 1 1 d .
H3W H 0.5636 0.1406 0.2561 0.124 Uiso 1 1 d R
H4W H 0.6381 0.1168 0.3373 0.124 Uiso 1 1 d R
C1 C 0.1924(6) 0.9148(3) 0.2081(3) 0.0577(12) Uani 1 1 d .
C3 C 0.0009(6) 0.9538(4) 0.3099(3) 0.0725(14) Uani 1 1 d .
H3A H 0.0081 0.8892 0.3519 0.087 Uiso 1 1 calc R
H3B H -0.1096 0.9978 0.3056 0.087 Uiso 1 1 calc R
C4 C 0.1102(5) 1.0059(3) 0.3346(3) 0.0642(13) Uani 1 1 d .
H4A H 0.1010 1.0719 0.2939 0.077 Uiso 1 1 calc R
H4B H 0.0805 1.0188 0.3870 0.077 Uiso 1 1 calc R
C5 C 0.2788(5) 0.9369(3) 0.3411(3) 0.0468(10) Uani 1 1 d .
C6 C 0.3773(6) 0.8918(3) 0.4096(3) 0.0528(11) Uani 1 1 d .
C7 C 0.5419(6) 0.8198(4) 0.4104(3) 0.0624(13) Uani 1 1 d .
H7 H 0.5484 0.7526 0.4502 0.075 Uiso 1 1 calc R
C9 C 0.4551(6) 0.8028(3) 0.2822(3) 0.0573(12) Uani 1 1 d .
H9 H 0.4039 0.7508 0.3132 0.069 Uiso 1 1 calc R
C10 C 0.5377(6) 0.7713(3) 0.2092(3) 0.0713(15) Uani 1 1 d .
H10A H 0.6288 0.7098 0.2288 0.086 Uiso 1 1 calc R
H10B H 0.4628 0.7544 0.1786 0.086 Uiso 1 1 calc R
C11 C 0.5954(6) 0.8569(3) 0.1533(3) 0.0635(13) Uani 1 1 d .
H11 H 0.6739 0.8402 0.1166 0.076 Uiso 1 1 calc R
C12 C 0.5398(5) 0.9554(3) 0.1538(2) 0.0467(10) Uani 1 1 d .
C13 C 0.4188(5) 0.9910(3) 0.2121(2) 0.0423(10) Uani 1 1 d .
H13 H 0.4745 1.0097 0.2517 0.051 Uiso 1 1 calc R
C14 C 0.3331(5) 0.9114(3) 0.2616(2) 0.0445(10) Uani 1 1 d .
C16 C 0.3570(5) 1.1683(3) 0.1346(3) 0.0474(11) Uani 1 1 d .
H16 H 0.2777 1.2186 0.0920 0.057 Uiso 1 1 calc R
C17 C 0.5143(4) 1.1388(3) 0.0928(2) 0.0406(10) Uani 1 1 d .
C18 C 0.5632(5) 1.2240(3) 0.0369(3) 0.0483(10) Uani 1 1 d .
C20 C 0.8231(5) 1.1020(4) 0.0433(3) 0.0671(13) Uani 1 1 d .
H20A H 0.8629 1.1002 0.0964 0.081 Uiso 1 1 calc R
H20B H 0.9144 1.0911 0.0087 0.081 Uiso 1 1 calc R
C21 C 0.7480(5) 1.0174(3) 0.0542(3) 0.0588(12) Uani 1 1 d .
H21A H 0.8228 0.9520 0.0845 0.071 Uiso 1 1 calc R
H21B H 0.7228 1.0120 0.0009 0.071 Uiso 1 1 calc R
C22 C 0.5966(5) 1.0394(3) 0.1001(3) 0.0461(10) Uani 1 1 d .
C23 C 0.3256(7) 0.9093(4) 0.4889(3) 0.0794(16) Uani 1 1 d .
H23 H 0.2270 0.9575 0.4907 0.095 Uiso 1 1 calc R
C24 C 0.6690(7) 0.8566(6) 0.4303(4) 0.120(2) Uani 1 1 d .
H24A H 0.7682 0.8012 0.4415 0.180 Uiso 1 1 calc R
H24B H 0.6427 0.8808 0.4779 0.180 Uiso 1 1 calc R
H24C H 0.6810 0.9125 0.3847 0.180 Uiso 1 1 calc R
C25 C 0.6510(6) 0.4540(3) 0.7026(3) 0.0527(11) Uani 1 1 d .
C26 C 0.4445(6) 0.4967(4) 0.8003(3) 0.0704(14) Uani 1 1 d .
H26A H 0.4418 0.4336 0.8419 0.085 Uiso 1 1 calc R
H26B H 0.3361 0.5442 0.7915 0.085 Uiso 1 1 calc R
C27 C 0.5542(5) 0.5439(3) 0.8298(3) 0.0562(12) Uani 1 1 d .
H27A H 0.5203 0.5561 0.8820 0.067 Uiso 1 1 calc R
H27B H 0.5513 0.6098 0.7904 0.067 Uiso 1 1 calc R
C28 C 0.7207(5) 0.4716(3) 0.8397(3) 0.0437(10) Uani 1 1 d .
C29 C 0.8097(5) 0.4232(3) 0.9106(3) 0.0478(11) Uani 1 1 d .
C30 C 0.7468(6) 0.4364(4) 0.9894(3) 0.0650(13) Uani 1 1 d .
H30 H 0.6493 0.4873 0.9876 0.078 Uiso 1 1 calc R
C31 C 0.9760(5) 0.3481(3) 0.9160(3) 0.0575(12) Uani 1 1 d .
H31 H 0.9768 0.2815 0.9549 0.069 Uiso 1 1 calc R
C32 C 1.1041(6) 0.3855(4) 0.9440(4) 0.0927(18) Uani 1 1 d .
H32A H 1.2087 0.3421 0.9369 0.139 Uiso 1 1 calc R
H32B H 1.0927 0.3825 1.0010 0.139 Uiso 1 1 calc R
H32C H 1.0925 0.4557 0.9120 0.139 Uiso 1 1 calc R
C33 C 0.9050(5) 0.3344(3) 0.7856(3) 0.0550(12) Uani 1 1 d .
H33 H 0.8481 0.2841 0.8132 0.066 Uiso 1 1 calc R
C34 C 0.9909(6) 0.3052(3) 0.7118(3) 0.0666(13) Uani 1 1 d .
H34A H 1.0802 0.2427 0.7316 0.080 Uiso 1 1 calc R
H34B H 0.9164 0.2899 0.6797 0.080 Uiso 1 1 calc R
C35 C 1.0529(5) 0.3877(3) 0.6578(3) 0.0604(12) Uani 1 1 d .
H35 H 1.1314 0.3698 0.6215 0.072 Uiso 1 1 calc R
C36 C 1.0019(5) 0.4866(3) 0.6587(3) 0.0468(10) Uani 1 1 d .
C37 C 0.8837(4) 0.5209(3) 0.7187(2) 0.0402(9) Uani 1 1 d .
H37 H 0.9436 0.5309 0.7618 0.048 Uiso 1 1 calc R
C38 C 0.7859(5) 0.4466(3) 0.7610(2) 0.0424(10) Uani 1 1 d .
C39 C 0.8462(5) 0.6993(3) 0.6518(3) 0.0464(10) Uani 1 1 d .
H39 H 0.7694 0.7613 0.6163 0.056 Uiso 1 1 calc R
C40 C 0.9940(5) 0.6668(3) 0.6044(2) 0.0455(10) Uani 1 1 d .
C41 C 1.0452(6) 0.7519(4) 0.5465(3) 0.0552(12) Uani 1 1 d .
C42 C 1.2879(6) 0.6238(4) 0.5345(3) 0.0689(14) Uani 1 1 d .
H42A H 1.3454 0.6189 0.5840 0.083 Uiso 1 1 calc R
H42B H 1.3665 0.6118 0.4936 0.083 Uiso 1 1 calc R
C43 C 1.2042(5) 0.5430(3) 0.5530(3) 0.0613(12) Uani 1 1 d .
H43A H 1.2794 0.4766 0.5812 0.074 Uiso 1 1 calc R
H43B H 1.1665 0.5377 0.5020 0.074 Uiso 1 1 calc R
C44 C 1.0629(5) 0.5676(3) 0.6059(2) 0.0449(10) Uani 1 1 d .

loop_
_atom_site_aniso_label
_atom_site_aniso_U_11
_atom_site_aniso_U_22
_atom_site_aniso_U_33
_atom_site_aniso_U_23
_atom_site_aniso_U_13
_atom_site_aniso_U_12
O1 0.108(3) 0.105(3) 0.056(2) -0.034(2) 0.0135(19) -0.062(2)
O2 0.068(2) 0.082(2) 0.066(2) -0.0194(19) 0.0072(18) -0.0350(19)
O3 0.144(4) 0.152(4) 0.044(3) -0.020(3) -0.003(2) -0.024(3)
O4 0.072(2) 0.0543(19) 0.056(2) -0.0052(16) 0.0126(17) -0.0049(17)
O5 0.0443(16) 0.0376(15) 0.0479(18) -0.0013(13) 0.0050(13) -0.0156(13)
O6 0.0541(18) 0.0514(18) 0.066(2) -0.0276(16) 0.0179(16) -0.0156(16)
O7 0.059(2) 0.048(2) 0.087(3) -0.0024(17) 0.0078(17) -0.0163(17)
O8 0.063(2) 0.058(2) 0.078(2) -0.0223(17) 0.0305(17) -0.0254(17)
O9 0.090(3) 0.119(3) 0.059(2) -0.045(2) 0.0127(18) -0.052(2)
O10 0.061(2) 0.094(3) 0.073(2) -0.038(2) 0.0090(17) -0.0302(19)
O11 0.126(3) 0.117(3) 0.042(2) -0.012(2) 0.005(2) -0.060(3)
O12 0.064(2) 0.0478(18) 0.061(2) -0.0083(16) 0.0061(16) -0.0130(15)
O13 0.0425(15) 0.0400(16) 0.0492(18) -0.0067(13) 0.0085(13) -0.0135(13)
O14 0.0616(19) 0.0591(19) 0.071(2) -0.0354(17) 0.0237(16) -0.0290(16)
O15 0.086(2) 0.054(2) 0.092(3) 0.0000(19) 0.025(2) -0.0281(19)
O16 0.070(2) 0.071(2) 0.067(2) -0.0133(18) 0.0320(18) -0.0372(19)
O17 0.105(3) 0.163(4) 0.108(4) 0.026(3) -0.017(3) -0.070(3)
O18 0.072(2) 0.117(3) 0.062(2) -0.030(2) -0.0033(17) -0.027(2)
C1 0.087(4) 0.048(3) 0.045(3) -0.007(2) 0.006(3) -0.037(3)
C3 0.055(3) 0.075(3) 0.082(4) -0.019(3) 0.015(3) -0.016(3)
C4 0.076(3) 0.056(3) 0.062(3) -0.021(3) 0.018(3) -0.019(3)
C5 0.058(3) 0.041(2) 0.045(3) -0.012(2) 0.013(2) -0.022(2)
C6 0.069(3) 0.046(3) 0.046(3) -0.008(2) 0.009(2) -0.026(2)
C7 0.074(3) 0.057(3) 0.049(3) 0.001(2) 0.001(3) -0.024(3)
C9 0.076(3) 0.044(3) 0.047(3) -0.006(2) 0.008(2) -0.018(2)
C10 0.104(4) 0.037(3) 0.071(4) -0.018(2) 0.031(3) -0.019(3)
C11 0.084(3) 0.048(3) 0.055(3) -0.017(2) 0.023(3) -0.015(3)
C12 0.063(3) 0.037(2) 0.034(2) -0.0073(19) 0.014(2) -0.011(2)
C13 0.051(2) 0.033(2) 0.040(2) -0.0083(19) 0.0073(19) -0.012(2)
C14 0.059(3) 0.034(2) 0.041(3) -0.0046(19) 0.012(2) -0.020(2)
C16 0.046(3) 0.036(2) 0.055(3) -0.005(2) 0.005(2) -0.014(2)
C17 0.042(2) 0.040(2) 0.040(3) -0.0102(19) 0.0059(18) -0.014(2)
C18 0.054(3) 0.049(3) 0.046(3) -0.013(2) 0.008(2) -0.022(2)
C20 0.055(3) 0.063(3) 0.081(4) -0.024(3) 0.019(3) -0.014(3)
C21 0.064(3) 0.050(3) 0.054(3) -0.012(2) 0.025(2) -0.010(2)
C22 0.045(2) 0.046(3) 0.046(3) -0.014(2) 0.007(2) -0.013(2)
C23 0.110(5) 0.079(4) 0.055(4) -0.022(3) 0.015(3) -0.036(3)
C24 0.105(5) 0.165(7) 0.105(6) -0.045(5) -0.009(4) -0.054(5)
C25 0.070(3) 0.051(3) 0.046(3) -0.015(2) 0.009(2) -0.031(2)
C26 0.065(3) 0.083(4) 0.069(4) -0.030(3) 0.017(3) -0.026(3)
C27 0.061(3) 0.061(3) 0.049(3) -0.017(2) 0.015(2) -0.022(2)
C28 0.053(3) 0.043(2) 0.042(3) -0.013(2) 0.010(2) -0.025(2)
C29 0.060(3) 0.049(3) 0.041(3) -0.011(2) 0.010(2) -0.029(2)
C30 0.081(4) 0.077(3) 0.048(3) -0.016(3) 0.009(3) -0.043(3)
C31 0.071(3) 0.052(3) 0.044(3) 0.003(2) -0.002(2) -0.026(3)
C32 0.076(4) 0.102(4) 0.098(5) -0.024(4) -0.017(3) -0.024(3)
C33 0.070(3) 0.044(3) 0.054(3) -0.015(2) 0.011(2) -0.022(2)
C34 0.090(4) 0.042(3) 0.069(3) -0.019(2) 0.026(3) -0.021(3)
C35 0.065(3) 0.053(3) 0.067(3) -0.024(2) 0.024(2) -0.019(2)
C36 0.053(3) 0.042(2) 0.049(3) -0.017(2) 0.015(2) -0.016(2)
C37 0.046(2) 0.037(2) 0.037(2) -0.0084(18) 0.0082(18) -0.014(2)
C38 0.054(3) 0.038(2) 0.041(3) -0.0138(19) 0.0093(19) -0.021(2)
C39 0.052(3) 0.036(2) 0.050(3) -0.007(2) 0.007(2) -0.017(2)
C40 0.053(3) 0.048(3) 0.038(3) -0.007(2) 0.007(2) -0.025(2)
C41 0.063(3) 0.054(3) 0.051(3) -0.011(2) 0.005(2) -0.026(3)
C42 0.070(3) 0.076(4) 0.068(4) -0.022(3) 0.021(3) -0.033(3)
C43 0.066(3) 0.061(3) 0.060(3) -0.022(2) 0.023(2) -0.023(3)
C44 0.049(2) 0.050(3) 0.040(3) -0.015(2) 0.012(2) -0.021(2)

loop_
_atom_type_symbol
_atom_type_description
_atom_type_scat_dispersion_real
_atom_type_scat_dispersion_imag
_atom_type_scat_source
C C 0.0033 0.0016 'International Tables Vol C Tables 4.2.6.8 and 6.1.1.4'
H H 0.0000 0.0000 'International Tables Vol C Tables 4.2.6.8 and 6.1.1.4'
O O 0.0106 0.0060 'International Tables Vol C Tables 4.2.6.8 and 6.1.1.4'

loop_
_geom_angle_atom_site_label_1
_geom_angle_atom_site_label_2
_geom_angle_atom_site_label_3
_geom_angle
C1 O2 C3 122.1(4)
C9 O4 C7 116.2(3)
C16 O5 C13 112.7(3)
C16 O6 H6 109.5
C18 O8 C20 117.9(3)
C25 O10 C26 123.1(4)
C33 O12 C31 115.6(3)
C39 O13 C37 112.2(3)
C39 O14 H14 109.5
C41 O16 C42 117.9(4)
H1W O17 H2W 109.5
H3W O18 H4W 109.5
O1 C1 O2 116.9(4)
O1 C1 C14 120.8(5)
O2 C1 C14 122.2(4)
O2 C3 C4 111.2(4)
O2 C3 H3A 109.4
C4 C3 H3A 109.4
O2 C3 H3B 109.4
C4 C3 H3B 109.4
H3A C3 H3B 108.0
C5 C4 C3 108.4(4)
C5 C4 H4A 110.0
C3 C4 H4A 110.0
C5 C4 H4B 110.0
C3 C4 H4B 110.0
H4A C4 H4B 108.4
C6 C5 C4 127.0(4)
C6 C5 C14 119.7(4)
C4 C5 C14 113.1(4)
C5 C6 C23 121.4(5)
C5 C6 C7 122.8(4)
C23 C6 C7 115.8(4)
C24 C7 O4 103.1(4)
C24 C7 C6 113.9(5)
O4 C7 C6 112.8(4)
C24 C7 H7 109.0
O4 C7 H7 109.0
C6 C7 H7 109.0
O4 C9 C10 104.1(4)
O4 C9 C14 106.7(3)
C10 C9 C14 115.4(4)
O4 C9 H9 110.1
C10 C9 H9 110.1
C14 C9 H9 110.1
C11 C10 C9 111.3(3)
C11 C10 H10A 109.4
C9 C10 H10A 109.4
C11 C10 H10B 109.4
C9 C10 H10B 109.4
H10A C10 H10B 108.0
C12 C11 C10 123.3(4)
C12 C11 H11 118.4
C10 C11 H11 118.4
C11 C12 C22 123.7(4)
C11 C12 C13 123.3(4)
C22 C12 C13 112.9(3)
O5 C13 C12 109.5(3)
O5 C13 C14 107.8(3)
C12 C13 C14 116.2(3)
O5 C13 H13 107.7
C12 C13 H13 107.7
C14 C13 H13 107.7
C5 C14 C1 112.6(4)
C5 C14 C9 109.0(3)
C1 C14 C9 109.2(3)
C5 C14 C13 108.7(3)
C1 C14 C13 108.9(3)
C9 C14 C13 108.4(3)
O6 C16 O5 110.5(3)
O6 C16 C17 113.0(3)
O5 C16 C17 112.3(3)
O6 C16 H16 106.9
O5 C16 H16 106.9
C17 C16 H16 106.9
C22 C17 C18 121.2(4)
C22 C17 C16 122.0(3)
C18 C17 C16 116.5(4)
O7 C18 O8 118.4(4)
O7 C18 C17 123.3(4)
O8 C18 C17 118.3(4)
O8 C20 C21 111.7(4)
O8 C20 H20A 109.3
C21 C20 H20A 109.3
O8 C20 H20B 109.3
C21 C20 H20B 109.3
H20A C20 H20B 107.9
C20 C21 C22 109.7(3)
C20 C21 H21A 109.7
C22 C21 H21A 109.7
C20 C21 H21B 109.7
C22 C21 H21B 109.7
H21A C21 H21B 108.2
C17 C22 C12 120.0(4)
C17 C22 C21 118.4(4)
C12 C22 C21 121.6(4)
O3 C23 C6 122.2(6)
O3 C23 H23 118.9
C6 C23 H23 118.9
C7 C24 H24A 109.5
C7 C24 H24B 109.5
H24A C24 H24B 109.5
C7 C24 H24C 109.5
H24A C24 H24C 109.5
H24B C24 H24C 109.5
O9 C25 O10 116.3(4)
O9 C25 C38 122.0(4)
O10 C25 C38 121.7(4)
O10 C26 C27 110.9(4)
O10 C26 H26A 109.5
C27 C26 H26A 109.5
O10 C26 H26B 109.5
C27 C26 H26B 109.5
H26A C26 H26B 108.0
C26 C27 C28 108.5(4)
C26 C27 H27A 110.0
C28 C27 H27A 110.0
C26 C27 H27B 110.0
C28 C27 H27B 110.0
H27A C27 H27B 108.4
C29 C28 C27 126.2(4)
C29 C28 C38 119.2(4)
C27 C28 C38 114.3(3)
C28 C29 C30 121.6(4)
C28 C29 C31 123.1(4)
C30 C29 C31 115.2(4)
O11 C30 C29 125.6(5)
O11 C30 H30 117.2
C29 C30 H30 117.2
O12 C31 C32 104.5(4)
O12 C31 C29 113.1(3)
C32 C31 C29 112.6(4)
O12 C31 H31 108.8
C32 C31 H31 108.8
C29 C31 H31 108.8
C31 C32 H32A 109.5
C31 C32 H32B 109.5
H32A C32 H32B 109.5
C31 C32 H32C 109.5
H32A C32 H32C 109.5
H32B C32 H32C 109.5
O12 C33 C34 105.7(4)
O12 C33 C38 107.7(3)
C34 C33 C38 112.3(4)
O12 C33 H33 110.3
C34 C33 H33 110.3
C38 C33 H33 110.3
C35 C34 C33 113.3(4)
C35 C34 H34A 108.9
C33 C34 H34A 108.9
C35 C34 H34B 108.9
C33 C34 H34B 108.9
H34A C34 H34B 107.7
C36 C35 C34 123.4(4)
C36 C35 H35 118.3
C34 C35 H35 118.3
C35 C36 C44 123.4(4)
C35 C36 C37 121.8(4)
C44 C36 C37 114.7(3)
O13 C37 C36 109.4(3)
O13 C37 C38 107.6(3)
C36 C37 C38 116.3(3)
O13 C37 H37 107.7
C36 C37 H37 107.7
C38 C37 H37 107.7
C28 C38 C25 111.8(3)
C28 C38 C37 109.1(3)
C25 C38 C37 110.6(3)
C28 C38 C33 107.9(3)
C25 C38 C33 110.0(3)
C37 C38 C33 107.4(3)
O14 C39 O13 111.1(3)
O14 C39 C40 107.5(3)
O13 C39 C40 111.0(3)
O14 C39 H39 109.1
O13 C39 H39 109.1
C40 C39 H39 109.1
C44 C40 C41 121.0(4)
C44 C40 C39 122.2(3)
C41 C40 C39 116.3(4)
O15 C41 O16 118.7(4)
O15 C41 C40 123.0(4)
O16 C41 C40 118.3(4)
O16 C42 C43 111.9(4)
O16 C42 H42A 109.2
C43 C42 H42A 109.2
O16 C42 H42B 109.2
C43 C42 H42B 109.2
H42A C42 H42B 107.9
C42 C43 C44 111.3(4)
C42 C43 H43A 109.4
C44 C43 H43A 109.4
C42 C43 H43B 109.4
C44 C43 H43B 109.4
H43A C43 H43B 108.0
C40 C44 C36 119.8(4)
C40 C44 C43 118.6(4)
C36 C44 C43 121.6(4)

loop_
_geom_bond_atom_site_label_1
_geom_bond_atom_site_label_2
_geom_bond_distance
O1 C1 1.214(5)
O2 C1 1.320(5)
O2 C3 1.442(6)
O3 C23 1.221(6)
O4 C9 1.422(5)
O4 C7 1.441(5)
O5 C16 1.418(4)
O5 C13 1.436(4)
O6 C16 1.408(5)
O6 H6 0.8200
O7 C18 1.208(5)
O8 C18 1.340(5)
O8 C20 1.446(5)
O9 C25 1.200(5)
O10 C25 1.333(5)
O10 C26 1.461(5)
O11 C30 1.197(5)
O12 C33 1.406(5)
O12 C31 1.429(5)
O13 C39 1.421(4)
O13 C37 1.437(4)
O14 C39 1.405(5)
O14 H14 0.8200
O15 C41 1.207(5)
O16 C41 1.336(5)
O16 C42 1.448(5)
O17 H1W 0.8900
O17 H2W 0.8900
O18 H3W 0.8900
O18 H4W 0.8900
C1 C14 1.534(6)
C3 C4 1.495(6)
C3 H3A 0.9700
C3 H3B 0.9700
C4 C5 1.490(6)
C4 H4A 0.9700
C4 H4B 0.9700
C5 C6 1.351(6)
C5 C14 1.520(5)
C6 C23 1.469(6)
C6 C7 1.489(6)
C7 C24 1.439(7)
C7 H7 0.9800
C9 C10 1.520(6)
C9 C14 1.537(5)
C9 H9 0.9800
C10 C11 1.506(6)
C10 H10A 0.9700
C10 H10B 0.9700
C11 C12 1.331(5)
C11 H11 0.9300
C12 C22 1.471(5)
C12 C13 1.494(5)
C13 C14 1.554(5)
C13 H13 0.9800
C16 C17 1.517(5)
C16 H16 0.9800
C17 C22 1.345(5)
C17 C18 1.461(5)
C20 C21 1.484(6)
C20 H20A 0.9700
C20 H20B 0.9700
C21 C22 1.501(5)
C21 H21A 0.9700
C21 H21B 0.9700
C23 H23 0.9300
C24 H24A 0.9600
C24 H24B 0.9600
C24 H24C 0.9600
C25 C38 1.527(6)
C26 C27 1.485(6)
C26 H26A 0.9700
C26 H26B 0.9700
C27 C28 1.488(5)
C27 H27A 0.9700
C27 H27B 0.9700
C28 C29 1.346(5)
C28 C38 1.525(5)
C29 C30 1.467(6)
C29 C31 1.508(6)
C30 H30 0.9300
C31 C32 1.507(6)
C31 H31 0.9800
C32 H32A 0.9600
C32 H32B 0.9600
C32 H32C 0.9600
C33 C34 1.530(6)
C33 C38 1.563(6)
C33 H33 0.9800
C34 C35 1.483(6)
C34 H34A 0.9700
C34 H34B 0.9700
C35 C36 1.338(5)
C35 H35 0.9300
C36 C44 1.454(5)
C36 C37 1.495(5)
C37 C38 1.541(5)
C37 H37 0.9800
C39 C40 1.513(5)
C39 H39 0.9800
C40 C44 1.344(5)
C40 C41 1.484(6)
C42 C43 1.478(6)
C42 H42A 0.9700
C42 H42B 0.9700
C43 C44 1.508(5)
C43 H43A 0.9700
C43 H43B 0.9700

loop_
_geom_torsion_atom_site_label_1
_geom_torsion_atom_site_label_2
_geom_torsion_atom_site_label_3
_geom_torsion_atom_site_label_4
_geom_torsion
C3 O2 C1 O1 179.7(4)
C3 O2 C1 C14 1.5(6)
C1 O2 C3 C4 30.3(6)
O2 C3 C4 C5 -59.3(5)
C3 C4 C5 C6 -116.6(5)
C3 C4 C5 C14 58.5(5)
C4 C5 C6 C23 -1.4(6)
C14 C5 C6 C23 -176.2(4)
C4 C5 C6 C7 177.1(4)
C14 C5 C6 C7 2.2(6)
C9 O4 C7 C24 -159.0(4)
C9 O4 C7 C6 -35.7(5)
C5 C6 C7 C24 117.1(5)
C23 C6 C7 C24 -64.4(6)
C5 C6 C7 O4 0.1(6)
C23 C6 C7 O4 178.6(4)
C7 O4 C9 C10 -172.7(3)
C7 O4 C9 C14 64.8(4)
O4 C9 C10 C11 -70.7(5)
C14 C9 C10 C11 45.9(6)
C9 C10 C11 C12 -18.8(7)
C10 C11 C12 C22 179.3(5)
C10 C11 C12 C13 2.5(7)
C16 O5 C13 C12 -65.2(4)
C16 O5 C13 C14 167.5(3)
C11 C12 C13 O5 -134.3(4)
C22 C12 C13 O5 48.6(4)
C11 C12 C13 C14 -12.0(6)
C22 C12 C13 C14 171.0(3)
C6 C5 C14 C1 147.7(4)
C4 C5 C14 C1 -27.8(4)
C6 C5 C14 C9 26.5(5)
C4 C5 C14 C9 -149.0(4)
C6 C5 C14 C13 -91.5(4)
C4 C5 C14 C13 93.0(4)
O1 C1 C14 C5 178.9(4)
O2 C1 C14 C5 -3.0(5)
O1 C1 C14 C9 -60.0(5)
O2 C1 C14 C9 118.1(4)
O1 C1 C14 C13 58.2(5)
O2 C1 C14 C13 -123.7(4)
O4 C9 C14 C5 -57.2(4)
C10 C9 C14 C5 -172.3(4)
O4 C9 C14 C1 179.5(3)
C10 C9 C14 C1 64.3(5)
O4 C9 C14 C13 61.0(4)
C10 C9 C14 C13 -54.2(5)
O5 C13 C14 C5 -82.5(4)
C12 C13 C14 C5 154.2(4)
O5 C13 C14 C1 40.5(4)
C12 C13 C14 C1 -82.8(4)
O5 C13 C14 C9 159.2(3)
C12 C13 C14 C9 35.9(5)
C13 O5 C16 O6 -82.1(4)
C13 O5 C16 C17 45.1(5)
O6 C16 C17 C22 115.4(4)
O5 C16 C17 C22 -10.5(6)
O6 C16 C17 C18 -71.0(5)
O5 C16 C17 C18 163.2(3)
C20 O8 C18 O7 168.9(4)
C20 O8 C18 C17 -12.7(6)
C22 C17 C18 O7 164.2(4)
C16 C17 C18 O7 -9.5(6)
C22 C17 C18 O8 -14.2(6)
C16 C17 C18 O8 172.2(4)
C18 O8 C20 C21 46.9(5)
O8 C20 C21 C22 -53.0(5)
C18 C17 C22 C12 -177.0(4)
C16 C17 C22 C12 -3.7(6)
C18 C17 C22 C21 4.5(6)
C16 C17 C22 C21 177.8(4)
C11 C12 C22 C17 167.3(4)
C13 C12 C22 C17 -15.7(6)
C11 C12 C22 C21 -14.2(7)
C13 C12 C22 C21 162.8(4)
C20 C21 C22 C17 28.7(6)
C20 C21 C22 C12 -149.8(4)
C5 C6 C23 O3 173.9(5)
C7 C6 C23 O3 -4.7(7)
C26 O10 C25 O9 -176.9(4)
C26 O10 C25 C38 5.4(6)
C25 O10 C26 C27 26.3(6)
O10 C26 C27 C28 -56.9(5)
C26 C27 C28 C29 -115.8(4)
C26 C27 C28 C38 59.4(4)
C27 C28 C29 C30 1.0(6)
C38 C28 C29 C30 -174.0(3)
C27 C28 C29 C31 178.0(4)
C38 C28 C29 C31 3.0(5)
C28 C29 C30 O11 170.8(4)
C31 C29 C30 O11 -6.4(6)
C33 O12 C31 C32 -157.3(4)
C33 O12 C31 C29 -34.5(5)
C28 C29 C31 O12 -1.6(5)
C30 C29 C31 O12 175.6(3)
C28 C29 C31 C32 116.7(5)
C30 C29 C31 C32 -66.2(5)
C31 O12 C33 C34 -174.8(3)
C31 O12 C33 C38 65.0(4)
O12 C33 C34 C35 -71.8(5)
C38 C33 C34 C35 45.4(6)
C33 C34 C35 C36 -18.0(7)
C34 C35 C36 C44 179.9(4)
C34 C35 C36 C37 3.8(7)
C39 O13 C37 C36 -65.2(4)
C39 O13 C37 C38 167.6(3)
C35 C36 C37 O13 -139.9(4)
C44 C36 C37 O13 43.7(4)
C35 C36 C37 C38 -17.8(6)
C44 C36 C37 C38 165.8(3)
C29 C28 C38 C25 147.2(4)
C27 C28 C38 C25 -28.4(4)
C29 C28 C38 C37 -90.2(4)
C27 C28 C38 C37 94.2(4)
C29 C28 C38 C33 26.1(5)
C27 C28 C38 C33 -149.4(3)
O9 C25 C38 C28 178.0(4)
O10 C25 C38 C28 -4.5(5)
O9 C25 C38 C37 56.2(5)
O10 C25 C38 C37 -126.2(4)
O9 C25 C38 C33 -62.2(5)
O10 C25 C38 C33 115.4(4)
O13 C37 C38 C28 -77.4(4)
C36 C37 C38 C28 159.5(3)
O13 C37 C38 C25 45.9(4)
C36 C37 C38 C25 -77.2(4)
O13 C37 C38 C33 165.9(3)
C36 C37 C38 C33 42.8(5)
O12 C33 C38 C28 -58.2(4)
C34 C33 C38 C28 -174.2(3)
O12 C33 C38 C25 179.6(3)
C34 C33 C38 C25 63.6(5)
O12 C33 C38 C37 59.2(4)
C34 C33 C38 C37 -56.8(4)
C37 O13 C39 O14 -69.6(4)
C37 O13 C39 C40 49.9(4)
O14 C39 C40 C44 106.8(4)
O13 C39 C40 C44 -14.9(6)
O14 C39 C40 C41 -81.9(4)
O13 C39 C40 C41 156.3(3)
C42 O16 C41 O15 163.3(4)
C42 O16 C41 C40 -18.5(6)
C44 C40 C41 O15 168.4(4)
C39 C40 C41 O15 -3.0(6)
C44 C40 C41 O16 -9.7(6)
C39 C40 C41 O16 178.9(4)
C41 O16 C42 C43 48.8(5)
O16 C42 C43 C44 -49.8(5)
C41 C40 C44 C36 -175.2(4)
C39 C40 C44 C36 -4.3(6)
C41 C40 C44 C43 5.7(6)
C39 C40 C44 C43 176.5(4)
C35 C36 C44 C40 173.2(4)
C37 C36 C44 C40 -10.4(6)
C35 C36 C44 C43 -7.7(7)
C37 C36 C44 C43 168.7(4)
C42 C43 C44 C40 24.1(6)
C42 C43 C44 C36 -155.0(4)
